data_7003075
loop_
_publ_author_name
'Zhou, Yongbo'
'Chen, Wanzhi'
'Wang, Daqi'

_publ_section_title
;
 Mononuclear, dinuclear, hexanuclear, and one-dimensional polymeric
 silver complexes having ligand-supported and unsupported argentophilic
 interactions stabilized by pincer-like 2,6-bis(5-pyrazolyl)pyridine
 ligands
;
_journal_issue 11
_journal_name_full 'Dalton Transactions'
_journal_page_first 1444
_journal_page_last 1453
_journal_paper_doi 10.1039/b710916d
_journal_year 2008
_chemical_formula_sum 'C55 H54 Ag6 N22 O7'
_chemical_formula_weight 1782.42
_chemical_name_systematic
;
?
;
_space_group_IT_number 60
_symmetry_cell_setting orthorhombic
_symmetry_space_group_name_Hall '-P 2n 2ab'
_symmetry_space_group_name_H-M 'P b c n'
_atom_sites_solution_hydrogens geom
_atom_sites_solution_primary direct
_atom_sites_solution_secondary difmap
_audit_creation_method SHELXL-97
_cell_angle_alpha 90.00
_cell_angle_beta 90.00
_cell_angle_gamma 90.00
_cell_formula_units_Z 4
_cell_length_a 23.032(3)
_cell_length_b 12.0127(18)
_cell_length_c 22.495(3)
_cell_measurement_reflns_used 3696
_cell_measurement_temperature 298(2)
_cell_measurement_theta_max 19.276
_cell_measurement_theta_min 2.531
_cell_volume 6223.8(15)
_computing_cell_refinement 'Bruker SMART'
_computing_data_collection 'Bruker SMART'
_computing_data_reduction 'Bruker SAINT'
_computing_molecular_graphics 'Bruker SHELXTL'
_computing_publication_material 'Bruker SHELXTL'
_computing_structure_refinement 'SHELXL-97 (Sheldrick, 1997)'
_computing_structure_solution 'SHELXS-97 (Sheldrick, 1990)'
_diffrn_ambient_temperature 298(2)
_diffrn_measured_fraction_theta_full 1.000
_diffrn_measured_fraction_theta_max 1.000
_diffrn_measurement_device_type 'Bruker SMART CCD area-detector diffractometer'
_diffrn_measurement_method '\f and \w scans'
_diffrn_radiation_monochromator graphite
_diffrn_radiation_source 'fine-focus sealed tube'
_diffrn_radiation_type MoK\a
_diffrn_radiation_wavelength 0.71073
_diffrn_reflns_av_R_equivalents 0.1079
_diffrn_reflns_av_sigmaI/netI 0.0988
_diffrn_reflns_limit_h_max 27
_diffrn_reflns_limit_h_min -19
_diffrn_reflns_limit_k_max 14
_diffrn_reflns_limit_k_min -13
_diffrn_reflns_limit_l_max 26
_diffrn_reflns_limit_l_min -26
_diffrn_reflns_number 31135
_diffrn_reflns_theta_full 25.01
_diffrn_reflns_theta_max 25.01
_diffrn_reflns_theta_min 1.81
_exptl_absorpt_coefficient_mu 1.921
_exptl_absorpt_correction_T_max 0.8935
_exptl_absorpt_correction_T_min 0.7117
_exptl_absorpt_correction_type multi-scan
_exptl_absorpt_process_details sadabs
_exptl_crystal_colour colorless
_exptl_crystal_density_diffrn 1.902
_exptl_crystal_density_method 'not measured'
_exptl_crystal_description plate
_exptl_crystal_F_000 3504
_exptl_crystal_size_max 0.19
_exptl_crystal_size_mid 0.16
_exptl_crystal_size_min 0.06
_refine_diff_density_max 1.449
_refine_diff_density_min -0.734
_refine_diff_density_rms 0.157
_refine_ls_extinction_method none
_refine_ls_goodness_of_fit_ref 1.032
_refine_ls_hydrogen_treatment constr
_refine_ls_matrix_type full
_refine_ls_number_parameters 408
_refine_ls_number_reflns 5497
_refine_ls_number_restraints 22
_refine_ls_restrained_S_all 1.038
_refine_ls_R_factor_all 0.1459
_refine_ls_R_factor_gt 0.0510
_refine_ls_shift/su_max 0.001
_refine_ls_shift/su_mean 0.000
_refine_ls_structure_factor_coef Fsqd
_refine_ls_weighting_details 'calc w=1/[\s^2^(Fo^2^)+(0.0767P)^2^+0.0000P] where P=(Fo^2^+2Fc^2^)/3'
_refine_ls_weighting_scheme calc
_refine_ls_wR_factor_gt 0.1239
_refine_ls_wR_factor_ref 0.1712
_reflns_number_gt 2689
_reflns_number_total 5497
_reflns_threshold_expression >2sigma(I)
_cod_data_source_file b710916d.txt
_cod_data_source_block complex_5
_cod_original_cell_volume 6224.0(16)
_cod_original_sg_symbol_H-M Pbcn
_cod_database_code 7003075

loop_
_symmetry_equiv_pos_as_xyz
'x, y, z'
'-x+1/2, -y+1/2, z+1/2'
'-x, y, -z+1/2'
'x+1/2, -y+1/2, -z'
'-x, -y, -z'
'x-1/2, y-1/2, -z-1/2'
'x, -y, z-1/2'
'-x-1/2, y-1/2, z'

loop_
_atom_site_label
_atom_site_type_symbol
_atom_site_fract_x
_atom_site_fract_y
_atom_site_fract_z
_atom_site_U_iso_or_equiv
_atom_site_adp_type
_atom_site_occupancy
_atom_site_symmetry_multiplicity
_atom_site_calc_flag
_atom_site_refinement_flags
_atom_site_disorder_assembly
_atom_site_disorder_group
N8 N 0.4029(4) 0.5119(7) 0.2189(4) 0.049(2) Uani 1 1 d . . .
N7 N 0.4182(4) 0.5422(8) 0.2753(4) 0.047(2) Uani 1 1 d . . .
Ag1 Ag 0.46254(4) 0.68979(7) 0.30108(4) 0.0400(3) Uani 1 1 d . . .
Ag2 Ag 0.38032(4) 0.79194(8) 0.21952(4) 0.0493(3) Uani 1 1 d . . .
Ag3 Ag 0.55936(4) 0.57753(9) 0.35809(4) 0.0614(3) Uani 1 1 d . . .
N1 N 0.3807(4) 0.8185(7) 0.3543(4) 0.040(2) Uani 1 1 d . . .
N2 N 0.3071(4) 0.7312(8) 0.2660(4) 0.048(2) Uani 1 1 d . . .
N3 N 0.2660(4) 0.6679(8) 0.2397(4) 0.058(3) Uani 1 1 d . . .
H3 H 0.2652 0.6543 0.2022 0.070 Uiso 1 1 calc R . .
N4 N 0.5009(4) 0.8340(7) 0.3370(4) 0.041(2) Uani 1 1 d . . .
N5 N 0.5585(4) 0.8608(8) 0.3377(4) 0.046(2) Uani 1 1 d . . .
N6 N 0.4355(4) 0.5638(8) 0.3976(4) 0.048(2) Uani 1 1 d . . .
N9 N 0.5396(5) 0.6441(9) 0.4425(5) 0.060(3) Uani 1 1 d . . .
N10 N 0.5803(4) 0.6970(9) 0.4746(5) 0.063(3) Uani 1 1 d . . .
H10 H 0.6154 0.7071 0.4627 0.076 Uiso 1 1 calc R . .
N11 N 0.7175(5) 0.6867(10) 0.4145(5) 0.066(3) Uani 1 1 d . . .
O1 O 0.6766(5) 0.6866(11) 0.3818(5) 0.118(5) Uani 1 1 d . . .
O2 O 0.7649(5) 0.6602(11) 0.3946(5) 0.126(5) Uani 1 1 d . . .
O3 O 0.7106(5) 0.7103(10) 0.4664(4) 0.110(4) Uani 1 1 d . . .
O4 O 0.5000 0.0924(14) 0.2500 0.180(7) Uani 1 2 d SDU . .
C1 C 0.4132(5) 0.8695(10) 0.3949(5) 0.045(3) Uani 1 1 d . . .
C2 C 0.3904(5) 0.8981(10) 0.4503(5) 0.053(3) Uani 1 1 d . . .
H2 H 0.4132 0.9368 0.4775 0.064 Uiso 1 1 calc R . .
C3 C 0.3348(6) 0.8696(12) 0.4649(5) 0.069(4) Uani 1 1 d . . .
H3A H 0.3199 0.8863 0.5023 0.083 Uiso 1 1 calc R . .
C4 C 0.3014(5) 0.8159(10) 0.4232(5) 0.052(3) Uani 1 1 d . . .
H4 H 0.2631 0.7964 0.4312 0.063 Uiso 1 1 calc R . .
C5 C 0.3268(5) 0.7917(9) 0.3690(4) 0.037(3) Uani 1 1 d . . .
C6 C 0.2914(4) 0.7337(9) 0.3247(5) 0.043(3) Uani 1 1 d . . .
C7 C 0.2409(5) 0.6693(10) 0.3320(5) 0.054(3) Uani 1 1 d . . .
H7 H 0.2211 0.6569 0.3674 0.064 Uiso 1 1 calc R . .
C8 C 0.2268(5) 0.6288(10) 0.2781(6) 0.058(3) Uani 1 1 d . . .
C9 C 0.1775(6) 0.5527(14) 0.2577(6) 0.103(6) Uani 1 1 d . . .
H9A H 0.1776 0.5480 0.2150 0.154 Uiso 1 1 calc R . .
H9B H 0.1411 0.5824 0.2709 0.154 Uiso 1 1 calc R . .
H9C H 0.1829 0.4797 0.2742 0.154 Uiso 1 1 calc R . .
C10 C 0.4747(5) 0.8906(9) 0.3827(5) 0.041(3) Uani 1 1 d . . .
C11 C 0.5154(5) 0.9541(10) 0.4109(5) 0.052(3) Uani 1 1 d . . .
H11 H 0.5093 1.0007 0.4434 0.063 Uiso 1 1 calc R . .
C12 C 0.5669(5) 0.9356(10) 0.3820(5) 0.050(3) Uani 1 1 d . . .
C13 C 0.6262(5) 0.9757(12) 0.3954(6) 0.076(5) Uani 1 1 d . . .
H13A H 0.6527 0.9479 0.3660 0.113 Uiso 1 1 calc R . .
H13B H 0.6377 0.9496 0.4339 0.113 Uiso 1 1 calc R . .
H13C H 0.6266 1.0556 0.3949 0.113 Uiso 1 1 calc R . .
C14 C 0.4384(5) 0.5921(10) 0.4547(5) 0.047(3) Uani 1 1 d . . .
C15 C 0.3910(6) 0.5778(12) 0.4928(6) 0.066(4) Uani 1 1 d . . .
H15 H 0.3929 0.6024 0.5319 0.080 Uiso 1 1 calc R . .
C16 C 0.3411(6) 0.5268(13) 0.4718(6) 0.074(4) Uani 1 1 d . . .
H16 H 0.3098 0.5140 0.4970 0.088 Uiso 1 1 calc R . .
C17 C 0.3387(6) 0.4957(12) 0.4137(6) 0.070(4) Uani 1 1 d . . .
H17 H 0.3056 0.4617 0.3988 0.084 Uiso 1 1 calc R . .
C18 C 0.3866(5) 0.5152(9) 0.3765(5) 0.049(3) Uani 1 1 d . . .
C19 C 0.3836(5) 0.4920(10) 0.3129(5) 0.051(3) Uani 1 1 d . . .
C20 C 0.3456(5) 0.4237(11) 0.2809(6) 0.063(4) Uani 1 1 d . . .
H20 H 0.3175 0.3766 0.2966 0.075 Uiso 1 1 calc R . .
C21 C 0.3576(6) 0.4391(11) 0.2230(6) 0.067(4) Uani 1 1 d . . .
C22 C 0.3308(6) 0.3933(13) 0.1672(6) 0.097(6) Uani 1 1 d . . .
H22A H 0.3504 0.4238 0.1332 0.145 Uiso 1 1 calc R . .
H22B H 0.2905 0.4132 0.1658 0.145 Uiso 1 1 calc R . .
H22C H 0.3345 0.3137 0.1669 0.145 Uiso 1 1 calc R . .
C23 C 0.4913(6) 0.6455(11) 0.4758(5) 0.056(3) Uani 1 1 d . . .
C24 C 0.5025(6) 0.6975(10) 0.5304(5) 0.057(3) Uani 1 1 d . . .
H24 H 0.4769 0.7066 0.5620 0.068 Uiso 1 1 calc R . .
C25 C 0.5599(6) 0.7327(11) 0.5275(6) 0.065(4) Uani 1 1 d . . .
C26 C 0.5972(7) 0.7871(12) 0.5720(6) 0.091(5) Uani 1 1 d . . .
H26A H 0.6351 0.7993 0.5554 0.137 Uiso 1 1 calc R . .
H26B H 0.6004 0.7403 0.6065 0.137 Uiso 1 1 calc R . .
H26C H 0.5805 0.8573 0.5832 0.137 Uiso 1 1 calc R . .
C27 C 0.5000 0.2010(15) 0.2500 0.120(7) Uani 1 2 d SDU . .
C28 C 0.4773(8) 0.2595(14) 0.1985(5) 0.170(7) Uani 1 1 d DU . .
H28A H 0.4649 0.2065 0.1692 0.255 Uiso 1 1 calc R . .
H28B H 0.5071 0.3061 0.1820 0.255 Uiso 1 1 calc R . .
H28C H 0.4449 0.3047 0.2103 0.255 Uiso 1 1 calc R . .

loop_
_atom_site_aniso_label
_atom_site_aniso_U_11
_atom_site_aniso_U_22
_atom_site_aniso_U_33
_atom_site_aniso_U_23
_atom_site_aniso_U_13
_atom_site_aniso_U_12
N8 0.053(6) 0.034(6) 0.060(7) -0.007(5) -0.006(5) -0.008(5)
N7 0.050(6) 0.044(6) 0.045(6) -0.001(5) -0.007(5) -0.015(5)
Ag1 0.0418(5) 0.0402(5) 0.0382(5) -0.0023(4) -0.0013(4) -0.0053(4)
Ag2 0.0432(5) 0.0589(6) 0.0458(5) 0.0086(4) 0.0050(4) 0.0042(4)
Ag3 0.0667(7) 0.0692(7) 0.0484(6) 0.0066(5) -0.0017(5) 0.0158(5)
N1 0.035(5) 0.047(6) 0.040(5) 0.001(4) 0.004(4) 0.001(4)
N2 0.043(6) 0.054(6) 0.046(6) -0.004(5) 0.002(5) 0.005(5)
N3 0.051(7) 0.066(7) 0.057(6) 0.000(6) -0.008(6) -0.016(6)
N4 0.036(5) 0.043(6) 0.043(6) -0.004(4) 0.005(5) -0.013(4)
N5 0.041(6) 0.058(6) 0.039(5) -0.012(5) -0.006(4) -0.016(5)
N6 0.050(6) 0.040(6) 0.054(6) 0.012(5) -0.003(5) -0.001(5)
N9 0.054(7) 0.067(7) 0.060(7) 0.004(6) -0.014(6) -0.007(6)
N10 0.055(7) 0.073(8) 0.062(7) 0.009(6) -0.011(6) 0.005(6)
N11 0.051(8) 0.101(10) 0.046(7) 0.014(7) -0.002(6) 0.016(7)
O1 0.077(8) 0.190(14) 0.087(8) 0.031(8) -0.033(7) -0.002(8)
O2 0.081(8) 0.188(13) 0.109(9) 0.058(9) 0.017(7) 0.039(9)
O3 0.124(10) 0.170(12) 0.036(6) 0.003(7) -0.003(6) -0.004(8)
O4 0.174(14) 0.108(12) 0.258(17) 0.000 0.055(14) 0.000
C1 0.031(7) 0.051(8) 0.052(7) -0.008(6) 0.011(6) 0.000(6)
C2 0.058(9) 0.055(8) 0.046(7) -0.019(6) 0.006(6) -0.008(6)
C3 0.061(9) 0.100(12) 0.046(8) -0.020(8) 0.021(7) -0.017(8)
C4 0.048(7) 0.063(9) 0.046(7) -0.006(6) 0.008(6) -0.008(6)
C5 0.041(7) 0.047(7) 0.022(5) 0.000(5) 0.003(5) 0.006(5)
C6 0.023(6) 0.051(7) 0.056(8) 0.007(6) 0.005(6) 0.001(5)
C7 0.060(8) 0.049(8) 0.052(8) 0.003(6) -0.011(7) -0.007(6)
C8 0.043(8) 0.062(9) 0.068(9) 0.013(7) -0.005(7) -0.016(6)
C9 0.094(12) 0.129(15) 0.086(11) -0.008(10) -0.016(9) -0.081(11)
C10 0.043(7) 0.040(7) 0.039(6) 0.003(5) 0.000(6) -0.002(5)
C11 0.057(8) 0.061(8) 0.038(7) -0.019(6) 0.003(6) -0.003(6)
C12 0.039(7) 0.070(9) 0.040(7) -0.009(6) 0.008(6) -0.016(6)
C13 0.058(9) 0.100(12) 0.069(9) -0.045(8) 0.009(7) -0.036(8)
C14 0.041(7) 0.056(8) 0.043(7) 0.011(6) 0.000(6) 0.003(6)
C15 0.066(10) 0.081(10) 0.052(8) 0.019(7) 0.008(8) 0.005(8)
C16 0.059(10) 0.103(13) 0.059(9) -0.002(9) 0.011(8) 0.002(8)
C17 0.063(9) 0.068(10) 0.080(11) 0.015(8) 0.001(8) -0.010(8)
C18 0.054(8) 0.033(7) 0.060(8) 0.015(6) -0.007(7) -0.004(6)
C19 0.060(8) 0.041(7) 0.052(8) 0.012(6) -0.002(7) -0.013(6)
C20 0.056(9) 0.062(9) 0.070(9) 0.015(8) 0.001(7) -0.021(7)
C21 0.072(9) 0.064(10) 0.064(9) -0.014(7) 0.012(8) -0.028(8)
C22 0.102(12) 0.111(14) 0.077(10) -0.030(10) -0.014(9) -0.058(10)
C23 0.050(8) 0.070(9) 0.047(8) 0.020(7) -0.001(7) 0.021(7)
C24 0.068(9) 0.064(9) 0.039(7) 0.002(6) -0.009(7) -0.004(7)
C25 0.079(11) 0.063(9) 0.053(9) -0.003(7) -0.008(8) 0.012(8)
C26 0.106(13) 0.068(11) 0.099(12) -0.013(9) -0.039(10) 0.004(9)
C27 0.131(15) 0.026(10) 0.202(19) 0.000 0.062(15) 0.000
C28 0.160(14) 0.077(11) 0.274(19) 0.033(11) 0.078(14) 0.034(10)

loop_
_atom_type_symbol
_atom_type_description
_atom_type_scat_dispersion_real
_atom_type_scat_dispersion_imag
_atom_type_scat_source
C C 0.0033 0.0016 'International Tables Vol C Tables 4.2.6.8 and 6.1.1.4'
H H 0.0000 0.0000 'International Tables Vol C Tables 4.2.6.8 and 6.1.1.4'
N N 0.0061 0.0033 'International Tables Vol C Tables 4.2.6.8 and 6.1.1.4'
Ag Ag -0.8971 1.1015 'International Tables Vol C Tables 4.2.6.8 and 6.1.1.4'
O O 0.0106 0.0060 'International Tables Vol C Tables 4.2.6.8 and 6.1.1.4'

loop_
_geom_angle_atom_site_label_1
_geom_angle_atom_site_label_2
_geom_angle_atom_site_label_3
_geom_angle
_geom_angle_site_symmetry_1
_geom_angle_site_symmetry_3
_geom_angle_publ_flag
C21 N8 N7 107.8(9) . . ?
C21 N8 Ag3 127.9(8) . 3_655 ?
N7 N8 Ag3 124.1(7) . 3_655 ?
C19 N7 N8 108.7(9) . . ?
C19 N7 Ag1 120.0(8) . . ?
N8 N7 Ag1 126.8(7) . . ?
N4 Ag1 N7 172.7(3) . . ?
N4 Ag1 Ag1 93.1(2) . 3_655 ?
N7 Ag1 Ag1 94.0(3) . 3_655 ?
N4 Ag1 Ag3 83.7(2) . . ?
N7 Ag1 Ag3 95.8(3) . . ?
Ag1 Ag1 Ag3 83.81(4) 3_655 . ?
N4 Ag1 Ag2 99.6(2) . . ?
N7 Ag1 Ag2 82.4(2) . . ?
Ag1 Ag1 Ag2 83.49(4) 3_655 . ?
Ag3 Ag1 Ag2 167.01(4) . . ?
N5 Ag2 N2 169.6(3) 3_655 . ?
N5 Ag2 Ag1 96.7(2) 3_655 . ?
N2 Ag2 Ag1 93.5(2) . . ?
N8 Ag3 N9 167.8(4) 3_655 . ?
N8 Ag3 Ag1 97.4(2) 3_655 . ?
N9 Ag3 Ag1 93.2(3) . . ?
C5 N1 C1 117.9(9) . . ?
N3 N2 C6 104.4(9) . . ?
N3 N2 Ag2 122.4(7) . . ?
C6 N2 Ag2 132.9(8) . . ?
C8 N3 N2 112.9(10) . . ?
C8 N3 H3 123.6 . . ?
N2 N3 H3 123.6 . . ?
N5 N4 C10 107.5(8) . . ?
N5 N4 Ag1 127.3(7) . . ?
C10 N4 Ag1 120.8(7) . . ?
C12 N5 N4 107.7(8) . . ?
C12 N5 Ag2 128.4(7) . 3_655 ?
N4 N5 Ag2 123.9(7) . 3_655 ?
C14 N6 C18 119.4(10) . . ?
C23 N9 N10 105.9(10) . . ?
C23 N9 Ag3 133.3(9) . . ?
N10 N9 Ag3 120.8(8) . . ?
N9 N10 C25 112.4(11) . . ?
N9 N10 H10 123.8 . . ?
C25 N10 H10 123.8 . . ?
O1 N11 O3 119.3(13) . . ?
O1 N11 O2 118.5(13) . . ?
O3 N11 O2 122.1(13) . . ?
N1 C1 C2 120.9(10) . . ?
N1 C1 C10 119.7(10) . . ?
C2 C1 C10 119.3(11) . . ?
C3 C2 C1 120.4(11) . . ?
C3 C2 H2 119.8 . . ?
C1 C2 H2 119.8 . . ?
C2 C3 C4 118.6(11) . . ?
C2 C3 H3A 120.7 . . ?
C4 C3 H3A 120.7 . . ?
C3 C4 C5 117.7(11) . . ?
C3 C4 H4 121.1 . . ?
C5 C4 H4 121.1 . . ?
N1 C5 C4 124.4(10) . . ?
N1 C5 C6 117.8(9) . . ?
C4 C5 C6 117.8(10) . . ?
N2 C6 C7 108.7(10) . . ?
N2 C6 C5 121.3(9) . . ?
C7 C6 C5 129.9(11) . . ?
C8 C7 C6 107.0(11) . . ?
C8 C7 H7 126.5 . . ?
C6 C7 H7 126.5 . . ?
N3 C8 C7 107.0(11) . . ?
N3 C8 C9 121.2(12) . . ?
C7 C8 C9 131.8(12) . . ?
C8 C9 H9A 109.5 . . ?
C8 C9 H9B 109.5 . . ?
H9A C9 H9B 109.5 . . ?
C8 C9 H9C 109.5 . . ?
H9A C9 H9C 109.5 . . ?
H9B C9 H9C 109.5 . . ?
C11 C10 N4 109.0(9) . . ?
C11 C10 C1 132.3(10) . . ?
N4 C10 C1 118.6(10) . . ?
C10 C11 C12 106.4(10) . . ?
C10 C11 H11 126.8 . . ?
C12 C11 H11 126.8 . . ?
N5 C12 C11 109.3(9) . . ?
N5 C12 C13 119.9(10) . . ?
C11 C12 C13 130.6(11) . . ?
C12 C13 H13A 109.5 . . ?
C12 C13 H13B 109.5 . . ?
H13A C13 H13B 109.5 . . ?
C12 C13 H13C 109.5 . . ?
H13A C13 H13C 109.5 . . ?
H13B C13 H13C 109.5 . . ?
N6 C14 C15 121.4(11) . . ?
N6 C14 C23 118.0(11) . . ?
C15 C14 C23 120.5(12) . . ?
C16 C15 C14 119.5(13) . . ?
C16 C15 H15 120.2 . . ?
C14 C15 H15 120.2 . . ?
C17 C16 C15 118.9(13) . . ?
C17 C16 H16 120.5 . . ?
C15 C16 H16 120.5 . . ?
C16 C17 C18 119.7(13) . . ?
C16 C17 H17 120.1 . . ?
C18 C17 H17 120.1 . . ?
N6 C18 C17 121.0(11) . . ?
N6 C18 C19 117.7(11) . . ?
C17 C18 C19 121.1(12) . . ?
N7 C19 C20 108.5(10) . . ?
N7 C19 C18 121.1(11) . . ?
C20 C19 C18 130.3(11) . . ?
C21 C20 C19 106.8(11) . . ?
C21 C20 H20 126.6 . . ?
C19 C20 H20 126.6 . . ?
C20 C21 N8 108.1(11) . . ?
C20 C21 C22 132.4(12) . . ?
N8 C21 C22 119.4(12) . . ?
C21 C22 H22A 109.5 . . ?
C21 C22 H22B 109.5 . . ?
H22A C22 H22B 109.5 . . ?
C21 C22 H22C 109.5 . . ?
H22A C22 H22C 109.5 . . ?
H22B C22 H22C 109.5 . . ?
N9 C23 C24 109.9(12) . . ?
N9 C23 C14 120.5(12) . . ?
C24 C23 C14 129.5(12) . . ?
C25 C24 C23 105.7(12) . . ?
C25 C24 H24 127.2 . . ?
C23 C24 H24 127.2 . . ?
N10 C25 C24 106.1(12) . . ?
N10 C25 C26 122.5(14) . . ?
C24 C25 C26 131.2(13) . . ?
C25 C26 H26A 109.5 . . ?
C25 C26 H26B 109.5 . . ?
H26A C26 H26B 109.5 . . ?
C25 C26 H26C 109.5 . . ?
H26A C26 H26C 109.5 . . ?
H26B C26 H26C 109.5 . . ?
O4 C27 C28 119.0(8) . 3_655 ?
O4 C27 C28 119.0(8) . . ?
C28 C27 C28 122.1(15) 3_655 . ?
C27 C28 H28A 109.5 . . ?
C27 C28 H28B 109.5 . . ?
H28A C28 H28B 109.5 . . ?
C27 C28 H28C 109.5 . . ?
H28A C28 H28C 109.5 . . ?
H28B C28 H28C 109.5 . . ?

loop_
_geom_bond_atom_site_label_1
_geom_bond_atom_site_label_2
_geom_bond_distance
_geom_bond_site_symmetry_2
_geom_bond_publ_flag
N8 C21 1.364(14) . ?
N8 N7 1.365(11) . ?
N8 Ag3 2.092(9) 3_655 ?
N7 C19 1.311(13) . ?
N7 Ag1 2.126(9) . ?
Ag1 N4 2.105(8) . ?
Ag1 Ag1 2.8736(16) 3_655 ?
Ag1 Ag3 2.9046(13) . ?
Ag1 Ag2 2.9082(12) . ?
Ag2 N5 2.081(9) 3_655 ?
Ag2 N2 2.114(9) . ?
Ag3 N8 2.092(9) 3_655 ?
Ag3 N9 2.110(11) . ?
N1 C5 1.325(12) . ?
N1 C1 1.332(13) . ?
N2 N3 1.351(12) . ?
N2 C6 1.369(13) . ?
N3 C8 1.336(13) . ?
N3 H3 0.8600 . ?
N4 N5 1.365(11) . ?
N4 C10 1.372(12) . ?
N5 C12 1.356(13) . ?
N5 Ag2 2.081(9) 3_655 ?
N6 C14 1.331(14) . ?
N6 C18 1.355(13) . ?
N9 C23 1.342(14) . ?
N9 N10 1.342(13) . ?
N10 C25 1.350(15) . ?
N10 H10 0.8600 . ?
N11 O1 1.194(12) . ?
N11 O3 1.213(12) . ?
N11 O2 1.221(13) . ?
O4 C27 1.305(15) . ?
C1 C2 1.396(14) . ?
C1 C10 1.465(14) . ?
C2 C3 1.366(15) . ?
C2 H2 0.9300 . ?
C3 C4 1.374(15) . ?
C3 H3A 0.9300 . ?
C4 C5 1.383(13) . ?
C4 H4 0.9300 . ?
C5 C6 1.465(14) . ?
C6 C7 1.406(15) . ?
C7 C8 1.347(15) . ?
C7 H7 0.9300 . ?
C8 C9 1.528(15) . ?
C9 H9A 0.9600 . ?
C9 H9B 0.9600 . ?
C9 H9C 0.9600 . ?
C10 C11 1.364(14) . ?
C11 C12 1.372(14) . ?
C11 H11 0.9300 . ?
C12 C13 1.478(14) . ?
C13 H13A 0.9600 . ?
C13 H13B 0.9600 . ?
C13 H13C 0.9600 . ?
C14 C15 1.399(15) . ?
C14 C23 1.455(16) . ?
C15 C16 1.384(17) . ?
C15 H15 0.9300 . ?
C16 C17 1.359(17) . ?
C16 H16 0.9300 . ?
C17 C18 1.403(16) . ?
C17 H17 0.9300 . ?
C18 C19 1.458(16) . ?
C19 C20 1.399(16) . ?
C20 C21 1.344(15) . ?
C20 H20 0.9300 . ?
C21 C22 1.504(16) . ?
C22 H22A 0.9600 . ?
C22 H22B 0.9600 . ?
C22 H22C 0.9600 . ?
C23 C24 1.403(16) . ?
C24 C25 1.388(17) . ?
C24 H24 0.9300 . ?
C25 C26 1.474(17) . ?
C26 H26A 0.9600 . ?
C26 H26B 0.9600 . ?
C26 H26C 0.9600 . ?
C27 C28 1.452(10) 3_655 ?
C27 C28 1.452(10) . ?
C28 H28A 0.9600 . ?
C28 H28B 0.9600 . ?
C28 H28C 0.9600 . ?
